data_1511433
loop_
_publ_author_name
'Bannova, I.I.'
'Filatov, S.K.'
'Bubnova, R.S.'
'Krzhizhanovskaya, M.G.'

_publ_section_title
;
 Crystal structure and thermal expansion of Rb5 B19 O31
;
_journal_name_full Kristallografiya
_journal_page_first 220
_journal_page_last 225
_journal_volume 44
_journal_year 1999
_chemical_formula_sum 'B19 O31 Rb5'
_chemical_name_systematic 'Rb5 (B19 O31)'
_space_group_IT_number 15
_symmetry_space_group_name_Hall '-C 2yc'
_symmetry_space_group_name_H-M 'C 1 2/c 1'
_cell_angle_alpha 90
_cell_angle_beta 95.63
_cell_angle_gamma 90
_cell_formula_units_Z 4
_cell_length_a 18.211
_cell_length_b 11.519
_cell_length_c 13.31
_cell_volume 2778.604
_citation_journal_id_ASTM KRISAJ
_cod_data_source_file boron0-1_579.cif
_cod_data_source_block B19O31Rb5
_cod_database_code 1511433

loop_
_symmetry_equiv_pos_as_xyz
x,y,z
-x,y,-z+1/2
-x,-y,-z
x,-y,z-1/2
x+1/2,y+1/2,z
-x+1/2,y+1/2,-z+1/2
-x+1/2,-y+1/2,-z
x+1/2,-y+1/2,z-1/2

loop_
_atom_site_label
_atom_site_type_symbol
_atom_site_fract_x
_atom_site_fract_y
_atom_site_fract_z
_atom_site_occupancy
_atom_site_U_iso_or_equiv
O11 O-2 0.3121 0.0886 0.5056 1 0.0
B6 B+3 0.1329 0.346 0.427 1 0.0
O10 O-2 0 0.9738 0.25 1 0.0
O16 O-2 0.4762 0.0403 0.3323 1 0.0
O2 O-2 0.0857 0.1209 0.3093 1 0.0
B4 B+3 0.3315 0.371 0.033 1 0.0
Rb3 Rb+1 0 0 0 1 0.0
B7 B+3 0.0166 0.303 0.502 1 0.0
O15 O-2 0.4355 0.1849 0.2145 1 0.0
O3 O-2 0.1972 0.1467 0.2336 1 0.0
B2 B+3 0.0649 0.03 0.242 1 0.0
O13 O-2 0.3632 0.3155 0.1154 1 0.0
O1 O-2 0.3899 0.4971 0.3274 1 0.0
B5 B+3 0.2411 0.483 0.468 1 0.0
O5 O-2 0.2763 0.4505 0.0479 1 0.0
B10 B+3 0.4265 0.251 0.132 1 0.0
Rb1 Rb+1 0.1653 0.4392 0.1846 1 0.0
Rb2 Rb+1 0.3257 0.2635 0.3297 1 0.0
B8 B+3 0.0157 0.454 0.379 1 0.0
O7 O-2 0.0864 0.4296 0.3642 1 0.0
O9 O-2 0.0883 0.2786 0.4913 1 0.0
O14 O-2 0.4795 0.2647 0.0654 1 0.0
O6 O-2 0.2649 0.4949 0.3743 1 0.0
O4 O-2 0.1456 0.1422 0.0595 1 0.0
O12 O-2 0.172 0.272 0.3605 1 0.0
B1 B+3 0.1739 0.069 0.151 1 0.0
B3 B+3 0.1517 0.18 0.304 1 0.0
B9 B+3 0 0.612 0.25 1 0.0
O8 O-2 0.0218 0.3903 0.0527 1 0.0
